data_7704347
loop_
_publ_author_name
'Normand, Adrien T.'
'Malacea-Kabbara, Raluca'
'Lapenta, Rosita'
'Dajnak, Aymeric'
'Richard, Philippe'
'Cattey, H\'el\`ene'
'Bolley, Ana\"elle'
'Grassi, Alfonso'
'Milione, Stefano'
'Auffrant, Audrey'
'Dagorne, Samuel'
'Le Gendre, Pierre'

_publ_section_title
;
 Phosphasalen group IV metal complexes: synthesis, characterization and
 ring opening polymerization of lactide.
;
_journal_issue 21
_journal_name_full 'Dalton transactions (Cambridge, England : 2003)'
_journal_page_first 6989
_journal_page_last 7004
_journal_paper_doi 10.1039/d0dt00972e
_journal_volume 49
_journal_year 2020
_chemical_formula_moiety 'C62 H72 N2 O2 P2 Zr, 3[C6H14]'
_chemical_formula_sum 'C80 H114 N2 O2 P2 Zr'
_chemical_formula_weight 1288.89
_space_group_crystal_system triclinic
_space_group_IT_number 2
_space_group_name_Hall '-P 1'
_space_group_name_H-M_alt 'P -1'
_atom_sites_solution_hydrogens geom
_atom_sites_solution_primary dual
_audit_creation_date 2019-11-20
_audit_creation_method
;
Olex2 1.3
(compiled 2019.09.11 svn.r3662 for OlexSys, GUI svn.r5938)
;
_audit_update_record
;
2020-01-16 deposited with the CCDC.	2020-05-11 downloaded from the CCDC.
;
_cell_angle_alpha 69.077(2)
_cell_angle_beta 75.579(3)
_cell_angle_gamma 80.202(3)
_cell_formula_units_Z 2
_cell_length_a 13.2872(7)
_cell_length_b 16.4819(10)
_cell_length_c 16.7752(9)
_cell_measurement_reflns_used 9891
_cell_measurement_temperature 115
_cell_measurement_theta_max 23.66
_cell_measurement_theta_min 2.17
_cell_volume 3310.0(3)
_computing_cell_refinement 'SAINT v8.37A (Bruker, 2015)'
_computing_data_reduction 'SAINT v8.37A (Bruker, 2015)'
_computing_molecular_graphics 'Olex2 1.3 (Dolomanov et al., 2009)'
_computing_publication_material 'Olex2 1.3 (Dolomanov et al., 2009)'
_computing_structure_refinement 'XL n/a (Sheldrick, 2008)'
_computing_structure_solution 'ShelXT n/a (Sheldrick, 2015)'
_diffrn_ambient_temperature 115.0
_diffrn_detector 'CCD Plate'
_diffrn_detector_area_resol_mean '512 x 512'
_diffrn_detector_type APEX2
_diffrn_measured_fraction_theta_full 0.995
_diffrn_measured_fraction_theta_max 0.989
_diffrn_measurement_device '\k-geometry diffractometer'
_diffrn_measurement_device_type 'Bruker APEX-II CCD'
_diffrn_measurement_method '\f and \w scans'
_diffrn_radiation_collimation '0.6 mm'
_diffrn_radiation_monochromator graphite
_diffrn_radiation_probe x-ray
_diffrn_radiation_type MoK\a
_diffrn_radiation_wavelength 0.71073
_diffrn_radiation_xray_symbol K-L~3~
_diffrn_reflns_av_R_equivalents 0.0866
_diffrn_reflns_av_unetI/netI 0.0781
_diffrn_reflns_Laue_measured_fraction_full 0.995
_diffrn_reflns_Laue_measured_fraction_max 0.989
_diffrn_reflns_limit_h_max 17
_diffrn_reflns_limit_h_min -17
_diffrn_reflns_limit_k_max 21
_diffrn_reflns_limit_k_min -21
_diffrn_reflns_limit_l_max 21
_diffrn_reflns_limit_l_min -21
_diffrn_reflns_number 86942
_diffrn_reflns_point_group_measured_fraction_full 0.995
_diffrn_reflns_point_group_measured_fraction_max 0.989
_diffrn_reflns_theta_full 25.242
_diffrn_reflns_theta_max 27.615
_diffrn_reflns_theta_min 2.270
_diffrn_source 'X-ray tube'
_diffrn_source_target Mo
_diffrn_source_type 'Siemens KFF Mo 2K-180'
_diffrn_standards_number 0
_exptl_absorpt_coefficient_mu 0.265
_exptl_absorpt_correction_T_max 0.8621
_exptl_absorpt_correction_T_min 0.8029
_exptl_absorpt_correction_type multi-scan
_exptl_absorpt_process_details
'SADABS-2016/2 (Bruker,2016/2) was used for absorption correction. wR2(int) was 0.0619 before and 0.0552 after correction. The Ratio of minimum to maximum transmission is 0.9313. The \l/2 correction factor is Not present.'
_exptl_crystal_colour yellow
_exptl_crystal_colour_primary yellow
_exptl_crystal_density_diffrn 1.293
_exptl_crystal_description block
_exptl_crystal_F_000 1388
_exptl_crystal_size_max 0.25
_exptl_crystal_size_mid 0.2
_exptl_crystal_size_min 0.12
_refine_diff_density_max 1.402
_refine_diff_density_min -0.746
_refine_diff_density_rms 0.089
_refine_ls_extinction_method none
_refine_ls_goodness_of_fit_ref 1.025
_refine_ls_hydrogen_treatment constr
_refine_ls_matrix_type full
_refine_ls_number_parameters 642
_refine_ls_number_reflns 15215
_refine_ls_number_restraints 4
_refine_ls_restrained_S_all 1.032
_refine_ls_R_factor_all 0.0913
_refine_ls_R_factor_gt 0.0531
_refine_ls_shift/su_max 0.001
_refine_ls_shift/su_mean 0.000
_refine_ls_structure_factor_coef Fsqd
_refine_ls_weighting_details 'w=1/[\s^2^(Fo^2^)+(0.0840P)^2^+1.1464P] where P=(Fo^2^+2Fc^2^)/3'
_refine_ls_weighting_scheme calc
_refine_ls_wR_factor_gt 0.1366
_refine_ls_wR_factor_ref 0.1546
_reflns_Friedel_coverage 0.000
_reflns_number_gt 10238
_reflns_number_total 15215
_reflns_threshold_expression 'I > 2\s(I)'
_cod_data_source_file d0dt00972e2.cif
_cod_data_source_block 2Cpp
_cod_depositor_comments 'Adding full bibliography for 7704346--7704354.cif.'
_cod_database_code 7704347
_shelx_shelxl_version_number 2018/1
_shelx_space_group_comment
;
The symmetry employed for this shelxl refinement is uniquely defined
by the following loop, which should always be used as a source of
symmetry information in preference to the above space-group names.
They are only intended as comments.
;
_shelx_estimated_absorpt_t_max 0.969
_shelx_estimated_absorpt_t_min 0.937
_olex2_refinement_description
;
1. Fixed Uiso
 At 1.2 times of:
  All C(H) groups, All C(H,H) groups
 At 1.5 times of:
  All C(H,H,H) groups
2. Restrained planarity
 C5, C4, C9, C8, C7, C6, C14A
 with sigma of 0.02
3. Others
 Sof(C14A)=Sof(C17A)=Sof(H17A)=Sof(H17B)=Sof(H17C)=Sof(C16A)=Sof(H16A)=
 Sof(H16B)=Sof(H16C)=Sof(C15A)=Sof(H15A)=Sof(H15B)=Sof(H15C)=1-FVAR(1)
 Sof(C14)=Sof(C15)=Sof(H15D)=Sof(H15E)=Sof(H15F)=Sof(C16)=Sof(H16D)=Sof(H16E)=
 Sof(H16F)=Sof(C17)=Sof(H17D)=Sof(H17E)=Sof(H17F)=FVAR(1)
4.a Free rotating group:
 C14A(C17A,C16A,C15A), C14(C15,C16,C17)
4.b Ternary CH refined with riding coordinates:
 C1(H1)
4.c Secondary CH2 refined with riding coordinates:
 C2(H2A,H2B), C3(H3A,H3B), C56(H56A,H56B)
4.d Aromatic/amide H refined with riding coordinates:
 C7(H7), C9(H9), C19(H19), C20(H20), C21(H21), C22(H22), C23(H23), C25(H25),
 C26(H26), C27(H27), C28(H28), C29(H29), C33(H33), C35(H35), C45(H45), C46(H46),
  C47(H47), C48(H48), C49(H49), C51(H51), C52(H52), C53(H53), C54(H54),
 C55(H55), C58(H58), C59(H59), C60(H60), C61(H61), C62(H62)
4.e Idealised Me refined as rotating group:
 C11(H11A,H11B,H11C), C12(H12A,H12B,H12C), C13(H13A,H13B,H13C), C37(H37A,H37B,
 H37C), C38(H38A,H38B,H38C), C39(H39A,H39B,H39C), C41(H41A,H41B,H41C), C42(H42A,
 H42B,H42C), C43(H43A,H43B,H43C), C17A(H17A,H17B,H17C), C16A(H16A,H16B,H16C),
 C15A(H15A,H15B,H15C), C15(H15D,H15E,H15F), C16(H16D,H16E,H16F), C17(H17D,H17E,
 H17F)
;
_smtbx_masks_void_probe_radius 1.2
_smtbx_masks_void_truncation_radius 1.2
_platon_squeeze_void_probe_radius 1.20
_olex2_submission_special_instructions 'No special instructions were received'

loop_
_space_group_symop_operation_xyz
'x, y, z'
'-x, -y, -z'

loop_
_atom_site_label
_atom_site_type_symbol
_atom_site_fract_x
_atom_site_fract_y
_atom_site_fract_z
_atom_site_U_iso_or_equiv
_atom_site_adp_type
_atom_site_occupancy
_atom_site_site_symmetry_order
_atom_site_calc_flag
_atom_site_refinement_flags_posn
_atom_site_refinement_flags_adp
_atom_site_refinement_flags_occupancy
_atom_site_disorder_assembly
_atom_site_disorder_group
Zr Zr 0.58981(2) 0.81509(2) 0.32677(2) 0.01814(9) Uani 1 1 d . . . . .
P1 P 0.79017(6) 0.67221(5) 0.40278(5) 0.01595(16) Uani 1 1 d . . . . .
P2 P 0.50559(6) 0.77850(5) 0.17128(5) 0.01643(16) Uani 1 1 d . . . . .
O1 O 0.58291(16) 0.75815(13) 0.45966(12) 0.0203(4) Uani 1 1 d . . . . .
O2 O 0.43119(16) 0.83033(13) 0.33153(13) 0.0219(5) Uani 1 1 d . . . . .
N1 N 0.7496(2) 0.74293(17) 0.32113(16) 0.0239(6) Uani 1 1 d . . . . .
N2 N 0.60228(19) 0.78462(16) 0.20747(16) 0.0224(6) Uani 1 1 d . . . . .
C57 C 0.6985(2) 0.9857(2) 0.3041(2) 0.0250(7) Uani 1 1 d . . . . .
C1 C 0.6655(3) 0.8551(2) 0.1873(2) 0.0338(8) Uani 1 1 d . . . . .
H1 H 0.640718 0.913692 0.149592 0.041 Uiso 1 1 calc R U . . .
C2 C 0.7825(2) 0.8267(2) 0.16611(19) 0.0264(7) Uani 1 1 d . . . . .
H2A H 0.801526 0.819307 0.108029 0.032 Uiso 1 1 calc R U . . .
H2B H 0.824046 0.871615 0.165331 0.032 Uiso 1 1 calc R U . . .
C3 C 0.8046(3) 0.7424(2) 0.2347(2) 0.0359(8) Uani 1 1 d . . . . .
H3A H 0.782959 0.694192 0.222385 0.043 Uiso 1 1 calc R U . . .
H3B H 0.880561 0.731731 0.233079 0.043 Uiso 1 1 calc R U . . .
C4 C 0.7452(2) 0.69973(15) 0.50055(17) 0.0195(6) Uani 1 1 d . . . . .
C5 C 0.6432(2) 0.73815(17) 0.51842(18) 0.0200(6) Uani 1 1 d . . . . .
C6 C 0.6069(2) 0.75530(18) 0.59864(18) 0.0213(6) Uani 1 1 d . . . . .
C7 C 0.6780(3) 0.7358(2) 0.6529(2) 0.0275(7) Uani 1 1 d . . . . .
H7 H 0.655024 0.748288 0.705963 0.033 Uiso 1 1 calc R U . . .
C8 C 0.7805(3) 0.6993(2) 0.6351(2) 0.0312(8) Uani 1 1 d . . . . .
C9 C 0.8129(2) 0.68132(17) 0.55798(19) 0.0254(7) Uani 1 1 d . . . . .
H9 H 0.881904 0.656181 0.543629 0.030 Uiso 1 1 calc R U . . .
C10 C 0.4949(3) 0.7921(2) 0.62539(19) 0.0247(7) Uani 1 1 d . . . . .
C11 C 0.4756(3) 0.8830(2) 0.5595(2) 0.0322(8) Uani 1 1 d . . . . .
H11A H 0.405433 0.908499 0.578464 0.048 Uiso 1 1 calc R U . . .
H11B H 0.481494 0.878018 0.501995 0.048 Uiso 1 1 calc R U . . .
H11C H 0.527426 0.920563 0.556030 0.048 Uiso 1 1 calc R U . . .
C12 C 0.4184(3) 0.7315(2) 0.6278(2) 0.0351(8) Uani 1 1 d . . . . .
H12A H 0.425286 0.676023 0.674932 0.053 Uiso 1 1 calc R U . . .
H12B H 0.433757 0.720683 0.571970 0.053 Uiso 1 1 calc R U . . .
H12C H 0.346985 0.758743 0.637923 0.053 Uiso 1 1 calc R U . . .
C13 C 0.4719(3) 0.8017(2) 0.7151(2) 0.0357(8) Uani 1 1 d . . . . .
H13A H 0.486467 0.745085 0.758450 0.054 Uiso 1 1 calc R U . . .
H13B H 0.398369 0.822498 0.729991 0.054 Uiso 1 1 calc R U . . .
H13C H 0.516128 0.843777 0.714862 0.054 Uiso 1 1 calc R U . . .
C18 C 0.9305(2) 0.66305(19) 0.38529(18) 0.0212(6) Uani 1 1 d . . . . .
C19 C 0.9765(3) 0.7414(2) 0.3577(2) 0.0310(8) Uani 1 1 d . . . . .
H19 H 0.934720 0.795469 0.344878 0.037 Uiso 1 1 calc R U . . .
C20 C 1.0825(3) 0.7401(3) 0.3491(2) 0.0428(10) Uani 1 1 d . . . . .
H20 H 1.113852 0.793327 0.330037 0.051 Uiso 1 1 calc R U . . .
C21 C 1.1437(3) 0.6613(3) 0.3682(2) 0.0507(12) Uani 1 1 d . . . . .
H21 H 1.216697 0.660656 0.362823 0.061 Uiso 1 1 calc R U . . .
C22 C 1.0994(3) 0.5849(3) 0.3946(2) 0.0448(10) Uani 1 1 d . . . . .
H22 H 1.141852 0.531206 0.407261 0.054 Uiso 1 1 calc R U . . .
C23 C 0.9932(3) 0.5847(2) 0.4033(2) 0.0305(8) Uani 1 1 d . . . . .
H23 H 0.963066 0.531088 0.421532 0.037 Uiso 1 1 calc R U . . .
C24 C 0.7506(3) 0.56493(19) 0.4270(2) 0.0250(7) Uani 1 1 d . . . . .
C25 C 0.6733(3) 0.5315(2) 0.4992(3) 0.0382(9) Uani 1 1 d . . . . .
H25 H 0.642904 0.564256 0.537103 0.046 Uiso 1 1 calc R U . . .
C26 C 0.6400(4) 0.4505(3) 0.5162(4) 0.0653(15) Uani 1 1 d . . . . .
H26 H 0.586641 0.427891 0.565474 0.078 Uiso 1 1 calc R U . . .
C27 C 0.6847(5) 0.4030(3) 0.4615(5) 0.080(2) Uani 1 1 d . . . . .
H27 H 0.662621 0.347202 0.473695 0.096 Uiso 1 1 calc R U . . .
C28 C 0.7605(5) 0.4353(3) 0.3899(4) 0.0689(16) Uani 1 1 d . . . . .
H28 H 0.790412 0.401943 0.352481 0.083 Uiso 1 1 calc R U . . .
C29 C 0.7944(3) 0.5170(2) 0.3711(3) 0.0422(10) Uani 1 1 d . . . . .
H29 H 0.846679 0.539681 0.320951 0.051 Uiso 1 1 calc R U . . .
C30 C 0.3889(2) 0.84422(18) 0.19736(18) 0.0191(6) Uani 1 1 d . . . . .
C31 C 0.3640(2) 0.86022(18) 0.27734(18) 0.0182(6) Uani 1 1 d . . . . .
C32 C 0.2674(2) 0.90745(18) 0.29910(18) 0.0189(6) Uani 1 1 d . . . . .
C33 C 0.2041(2) 0.93814(19) 0.23817(19) 0.0208(6) Uani 1 1 d . . . . .
H33 H 0.140443 0.971389 0.251729 0.025 Uiso 1 1 calc R U . . .
C34 C 0.2275(2) 0.92344(18) 0.15786(18) 0.0192(6) Uani 1 1 d . . . . .
C35 C 0.3198(2) 0.87592(18) 0.13914(18) 0.0179(6) Uani 1 1 d . . . . .
H35 H 0.337761 0.864017 0.085690 0.021 Uiso 1 1 calc R U . . .
C36 C 0.2342(2) 0.9259(2) 0.38623(19) 0.0240(7) Uani 1 1 d . . . . .
C37 C 0.1226(3) 0.9686(3) 0.3992(2) 0.0354(8) Uani 1 1 d . . . . .
H37A H 0.117248 1.024183 0.351978 0.053 Uiso 1 1 calc R U . . .
H37B H 0.104547 0.979001 0.455272 0.053 Uiso 1 1 calc R U . . .
H37C H 0.074499 0.929891 0.398733 0.053 Uiso 1 1 calc R U . . .
C38 C 0.3063(3) 0.9891(2) 0.3869(2) 0.0293(7) Uani 1 1 d . . . . .
H38A H 0.378859 0.963843 0.378093 0.044 Uiso 1 1 calc R U . . .
H38B H 0.287387 0.999232 0.443149 0.044 Uiso 1 1 calc R U . . .
H38C H 0.298814 1.044612 0.339978 0.044 Uiso 1 1 calc R U . . .
C39 C 0.2386(3) 0.8411(2) 0.4638(2) 0.0333(8) Uani 1 1 d . . . . .
H39A H 0.193141 0.800901 0.462258 0.050 Uiso 1 1 calc R U . . .
H39B H 0.215115 0.854219 0.518427 0.050 Uiso 1 1 calc R U . . .
H39C H 0.310500 0.813943 0.460203 0.050 Uiso 1 1 calc R U . . .
C40 C 0.1501(2) 0.9593(2) 0.09611(19) 0.0240(7) Uani 1 1 d . . . . .
C41 C 0.1254(3) 1.0579(2) 0.0782(2) 0.0300(8) Uani 1 1 d . . . . .
H41A H 0.094763 1.068976 0.133310 0.045 Uiso 1 1 calc R U . . .
H41B H 0.075804 1.080663 0.039128 0.045 Uiso 1 1 calc R U . . .
H41C H 0.189806 1.087029 0.050836 0.045 Uiso 1 1 calc R U . . .
C42 C 0.0493(3) 0.9134(2) 0.1391(2) 0.0304(8) Uani 1 1 d . . . . .
H42A H 0.064938 0.850708 0.149102 0.046 Uiso 1 1 calc R U . . .
H42B H -0.001062 0.937162 0.100741 0.046 Uiso 1 1 calc R U . . .
H42C H 0.019596 0.923153 0.194967 0.046 Uiso 1 1 calc R U . . .
C43 C 0.1956(3) 0.9438(2) 0.0085(2) 0.0341(8) Uani 1 1 d . . . . .
H43A H 0.261383 0.970965 -0.018312 0.051 Uiso 1 1 calc R U . . .
H43B H 0.145964 0.969611 -0.030288 0.051 Uiso 1 1 calc R U . . .
H43C H 0.208406 0.880992 0.018350 0.051 Uiso 1 1 calc R U . . .
C44 C 0.4739(2) 0.66690(19) 0.21647(19) 0.0225(6) Uani 1 1 d . . . . .
C45 C 0.3790(3) 0.6445(2) 0.2134(2) 0.0348(8) Uani 1 1 d . . . . .
H45 H 0.327956 0.688969 0.190676 0.042 Uiso 1 1 calc R U . . .
C46 C 0.3585(3) 0.5580(2) 0.2433(3) 0.0405(9) Uani 1 1 d . . . . .
H46 H 0.293767 0.543137 0.240386 0.049 Uiso 1 1 calc R U . . .
C47 C 0.4314(3) 0.4938(2) 0.2770(3) 0.0494(11) Uani 1 1 d . . . . .
H47 H 0.417602 0.434335 0.297025 0.059 Uiso 1 1 calc R U . . .
C48 C 0.5250(4) 0.5156(2) 0.2820(3) 0.0627(14) Uani 1 1 d . . . . .
H48 H 0.575121 0.470997 0.306107 0.075 Uiso 1 1 calc R U . . .
C49 C 0.5463(3) 0.6019(2) 0.2520(2) 0.0392(9) Uani 1 1 d . . . . .
H49 H 0.610727 0.616466 0.255800 0.047 Uiso 1 1 calc R U . . .
C50 C 0.5343(2) 0.80597(19) 0.05394(18) 0.0186(6) Uani 1 1 d . . . . .
C51 C 0.5594(3) 0.8887(2) 0.0026(2) 0.0290(8) Uani 1 1 d . . . . .
H51 H 0.558532 0.930832 0.029362 0.035 Uiso 1 1 calc R U . . .
C52 C 0.5859(3) 0.9121(2) -0.0877(2) 0.0292(7) Uani 1 1 d . . . . .
H52 H 0.604569 0.969250 -0.122142 0.035 Uiso 1 1 calc R U . . .
C53 C 0.5849(3) 0.8525(3) -0.1263(2) 0.0442(10) Uani 1 1 d . . . . .
H53 H 0.600760 0.868742 -0.188069 0.053 Uiso 1 1 calc R U . . .
C54 C 0.5609(5) 0.7682(3) -0.0760(3) 0.0689(16) Uani 1 1 d . . . . .
H54 H 0.561589 0.726473 -0.103249 0.083 Uiso 1 1 calc R U . . .
C55 C 0.5360(4) 0.7451(2) 0.0140(2) 0.0454(10) Uani 1 1 d . . . . .
H55 H 0.520042 0.687276 0.048566 0.054 Uiso 1 1 calc R U . . .
C56 C 0.5945(3) 0.95646(19) 0.3159(2) 0.0265(7) Uani 1 1 d . . . . .
H56A H 0.562755 0.994599 0.266197 0.032 Uiso 1 1 calc R U . . .
H56B H 0.549912 0.965761 0.369345 0.032 Uiso 1 1 calc R U . . .
C58 C 0.7495(3) 1.0403(2) 0.2243(2) 0.0314(8) Uani 1 1 d . . . . .
H58 H 0.718115 1.057428 0.175016 0.038 Uiso 1 1 calc R U . . .
C59 C 0.8434(3) 1.0699(3) 0.2154(3) 0.0437(9) Uani 1 1 d . . . . .
H59 H 0.875872 1.107352 0.160456 0.052 Uiso 1 1 calc R U . . .
C60 C 0.8913(3) 1.0452(3) 0.2865(3) 0.0476(10) Uani 1 1 d . . . . .
H60 H 0.955890 1.066276 0.280805 0.057 Uiso 1 1 calc R U . . .
C61 C 0.8438(3) 0.9897(3) 0.3652(2) 0.0405(9) Uani 1 1 d . . . . .
H61 H 0.876745 0.971472 0.413692 0.049 Uiso 1 1 calc R U . . .
C62 C 0.7493(3) 0.9604(2) 0.3744(2) 0.0292(7) Uani 1 1 d . . . . .
H62 H 0.717742 0.922399 0.429345 0.035 Uiso 1 1 calc R U . . .
C14A C 0.8627(8) 0.6873(6) 0.6916(7) 0.033(6) Uiso 0.261(6) 1 d G . P A 2
C17A C 0.9035(13) 0.5904(6) 0.7227(10) 0.062(6) Uiso 0.261(6) 1 d G . P A 2
H17A H 0.923992 0.569027 0.672865 0.094 Uiso 0.261(6) 1 calc R U P A 2
H17B H 0.848383 0.556719 0.766203 0.094 Uiso 0.261(6) 1 calc R U P A 2
H17C H 0.964024 0.583792 0.748666 0.094 Uiso 0.261(6) 1 calc R U P A 2
C16A C 0.8143(13) 0.7170(10) 0.7712(9) 0.080(7) Uiso 0.261(6) 1 d G . P A 2
H16A H 0.864363 0.701943 0.809493 0.119 Uiso 0.261(6) 1 calc R U P A 2
H16B H 0.750802 0.687729 0.803153 0.119 Uiso 0.261(6) 1 calc R U P A 2
H16C H 0.796814 0.780290 0.751566 0.119 Uiso 0.261(6) 1 calc R U P A 2
C15A C 0.9538(11) 0.7420(8) 0.6348(8) 0.054(5) Uiso 0.261(6) 1 d G . P A 2
H15A H 0.927219 0.803372 0.612405 0.081 Uiso 0.261(6) 1 calc R U P A 2
H15B H 0.987007 0.721044 0.585779 0.081 Uiso 0.261(6) 1 calc R U P A 2
H15C H 1.005014 0.736592 0.669891 0.081 Uiso 0.261(6) 1 calc R U P A 2
C14 C 0.8510(3) 0.6799(2) 0.7021(2) 0.047(3) Uani 0.739(6) 1 d G . P A 1
C15 C 0.9573(4) 0.6352(4) 0.6709(3) 0.080(3) Uani 0.739(6) 1 d G . P A 1
H15D H 0.990288 0.672712 0.613441 0.120 Uiso 0.739(6) 1 calc R U P A 1
H15E H 0.947276 0.579280 0.667029 0.120 Uiso 0.739(6) 1 calc R U P A 1
H15F H 1.002222 0.625062 0.712521 0.120 Uiso 0.739(6) 1 calc R U P A 1
C16 C 0.7991(4) 0.6209(3) 0.7922(3) 0.062(2) Uani 0.739(6) 1 d G . P A 1
H16D H 0.847278 0.605036 0.832162 0.094 Uiso 0.739(6) 1 calc R U P A 1
H16E H 0.781566 0.567865 0.786842 0.094 Uiso 0.739(6) 1 calc R U P A 1
H16F H 0.735249 0.652078 0.814998 0.094 Uiso 0.739(6) 1 calc R U P A 1
C17 C 0.8668(4) 0.7675(2) 0.7084(4) 0.062(2) Uani 0.739(6) 1 d G . P A 1
H17D H 0.800314 0.792609 0.734963 0.093 Uiso 0.739(6) 1 calc R U P A 1
H17E H 0.891816 0.807653 0.649916 0.093 Uiso 0.739(6) 1 calc R U P A 1
H17F H 0.918252 0.758089 0.744471 0.093 Uiso 0.739(6) 1 calc R U P A 1

loop_
_atom_site_aniso_label
_atom_site_aniso_U_11
_atom_site_aniso_U_22
_atom_site_aniso_U_33
_atom_site_aniso_U_23
_atom_site_aniso_U_13
_atom_site_aniso_U_12
Zr 0.02400(17) 0.01772(15) 0.01532(15) -0.00630(11) -0.01037(11) 0.00253(11)
P1 0.0176(4) 0.0154(3) 0.0149(4) -0.0050(3) -0.0063(3) 0.0029(3)
P2 0.0183(4) 0.0163(4) 0.0167(4) -0.0066(3) -0.0078(3) 0.0018(3)
O1 0.0203(11) 0.0276(11) 0.0157(10) -0.0109(9) -0.0089(8) 0.0066(9)
O2 0.0233(11) 0.0270(11) 0.0193(10) -0.0096(9) -0.0137(9) 0.0054(9)
N1 0.0179(13) 0.0302(14) 0.0170(13) -0.0025(11) -0.0048(10) 0.0053(11)
N2 0.0204(14) 0.0271(13) 0.0261(13) -0.0142(11) -0.0130(11) 0.0049(11)
C57 0.0267(17) 0.0236(16) 0.0306(17) -0.0192(14) -0.0082(14) 0.0081(13)
C1 0.036(2) 0.0283(17) 0.0365(19) -0.0072(15) -0.0150(16) 0.0011(15)
C2 0.0270(18) 0.0353(18) 0.0151(15) -0.0017(13) -0.0059(13) -0.0100(15)
C3 0.031(2) 0.046(2) 0.0304(19) -0.0134(16) -0.0076(15) 0.0021(17)
C4 0.0247(16) 0.0174(14) 0.0165(14) -0.0054(11) -0.0082(12) 0.0034(12)
C5 0.0256(16) 0.0194(14) 0.0172(14) -0.0070(12) -0.0113(12) 0.0044(12)
C6 0.0267(17) 0.0211(15) 0.0183(15) -0.0095(12) -0.0102(13) 0.0071(13)
C7 0.038(2) 0.0293(17) 0.0207(16) -0.0154(13) -0.0150(14) 0.0118(15)
C8 0.035(2) 0.0382(19) 0.0280(17) -0.0180(15) -0.0206(15) 0.0121(16)
C9 0.0275(18) 0.0286(16) 0.0251(16) -0.0139(13) -0.0155(14) 0.0103(14)
C10 0.0310(18) 0.0279(16) 0.0166(15) -0.0118(13) -0.0098(13) 0.0108(14)
C11 0.039(2) 0.0328(18) 0.0262(17) -0.0160(14) -0.0125(15) 0.0164(16)
C12 0.030(2) 0.042(2) 0.0353(19) -0.0205(16) -0.0060(16) 0.0054(16)
C13 0.042(2) 0.043(2) 0.0222(17) -0.0169(15) -0.0138(15) 0.0182(17)
C18 0.0205(16) 0.0257(16) 0.0149(14) -0.0020(12) -0.0074(12) -0.0001(13)
C19 0.0320(19) 0.0322(18) 0.0293(18) -0.0037(14) -0.0138(15) -0.0073(15)
C20 0.035(2) 0.054(2) 0.033(2) 0.0052(17) -0.0149(17) -0.0205(19)
C21 0.0204(19) 0.087(3) 0.029(2) 0.006(2) -0.0086(16) -0.011(2)
C22 0.0203(18) 0.055(2) 0.037(2) 0.0053(18) -0.0043(16) 0.0094(17)
C23 0.0207(17) 0.0300(17) 0.0269(17) 0.0032(14) -0.0046(14) 0.0064(14)
C24 0.0295(18) 0.0179(14) 0.0332(17) -0.0071(13) -0.0206(15) 0.0016(13)
C25 0.029(2) 0.0269(18) 0.055(2) -0.0006(16) -0.0203(18) -0.0050(15)
C26 0.054(3) 0.030(2) 0.101(4) 0.016(2) -0.041(3) -0.018(2)
C27 0.098(4) 0.022(2) 0.143(6) -0.005(3) -0.092(4) -0.010(3)
C28 0.103(4) 0.030(2) 0.107(4) -0.037(3) -0.075(4) 0.020(3)
C29 0.065(3) 0.0275(18) 0.047(2) -0.0188(17) -0.034(2) 0.0111(18)
C30 0.0233(16) 0.0164(14) 0.0176(14) -0.0030(11) -0.0083(12) -0.0013(12)
C31 0.0198(15) 0.0179(14) 0.0166(14) -0.0042(11) -0.0083(12) 0.0022(12)
C32 0.0198(15) 0.0179(14) 0.0199(15) -0.0052(12) -0.0081(12) -0.0008(12)
C33 0.0189(16) 0.0216(15) 0.0223(15) -0.0067(12) -0.0084(12) 0.0021(12)
C34 0.0178(15) 0.0196(14) 0.0167(14) 0.0002(11) -0.0077(12) 0.0001(12)
C35 0.0200(15) 0.0189(14) 0.0164(14) -0.0056(11) -0.0082(12) -0.0001(12)
C36 0.0208(16) 0.0308(17) 0.0217(15) -0.0110(13) -0.0084(13) 0.0050(13)
C37 0.0243(18) 0.059(2) 0.0272(18) -0.0241(17) -0.0067(14) 0.0082(17)
C38 0.0295(18) 0.0380(19) 0.0293(17) -0.0221(15) -0.0112(14) 0.0056(15)
C39 0.033(2) 0.046(2) 0.0181(16) -0.0092(15) -0.0063(14) 0.0011(16)
C40 0.0205(16) 0.0298(17) 0.0204(15) -0.0058(13) -0.0097(13) 0.0041(13)
C41 0.0287(18) 0.0275(17) 0.0266(17) 0.0008(14) -0.0126(14) 0.0054(14)
C42 0.0249(18) 0.0359(18) 0.0320(18) -0.0061(15) -0.0178(15) -0.0002(15)
C43 0.0316(19) 0.049(2) 0.0229(17) -0.0108(15) -0.0161(15) 0.0079(16)
C44 0.0249(17) 0.0160(14) 0.0243(16) -0.0047(12) -0.0043(13) -0.0015(12)
C45 0.0294(19) 0.0243(17) 0.050(2) -0.0062(16) -0.0175(17) -0.0007(15)
C46 0.034(2) 0.0271(18) 0.059(2) -0.0067(17) -0.0121(18) -0.0099(16)
C47 0.056(3) 0.0204(18) 0.062(3) 0.0068(17) -0.020(2) -0.0119(18)
C48 0.063(3) 0.0213(19) 0.097(4) 0.011(2) -0.050(3) -0.0053(19)
C49 0.037(2) 0.0215(17) 0.056(2) -0.0011(16) -0.0231(19) -0.0005(15)
C50 0.0180(15) 0.0219(15) 0.0201(14) -0.0102(12) -0.0092(12) 0.0022(12)
C51 0.044(2) 0.0254(16) 0.0245(16) -0.0113(13) -0.0110(15) -0.0086(15)
C52 0.037(2) 0.0299(17) 0.0203(16) -0.0048(13) -0.0043(14) -0.0126(15)
C53 0.068(3) 0.049(2) 0.0167(17) -0.0119(16) -0.0016(17) -0.018(2)
C54 0.133(5) 0.050(3) 0.031(2) -0.023(2) -0.004(3) -0.027(3)
C55 0.083(3) 0.0290(19) 0.0276(19) -0.0122(15) -0.0058(19) -0.017(2)
C56 0.0302(18) 0.0198(15) 0.0326(17) -0.0110(13) -0.0126(14) 0.0040(13)
C58 0.0287(19) 0.0359(19) 0.0314(18) -0.0160(15) -0.0087(15) 0.0069(15)
C59 0.026(2) 0.057(2) 0.044(2) -0.0204(19) 0.0049(17) -0.0024(18)
C60 0.0198(19) 0.078(3) 0.057(3) -0.040(2) -0.0057(18) -0.0014(19)
C61 0.0266(19) 0.063(3) 0.042(2) -0.031(2) -0.0130(17) 0.0088(18)
C62 0.0256(18) 0.0377(19) 0.0303(18) -0.0213(15) -0.0082(14) 0.0073(15)
C14 0.044(4) 0.073(5) 0.048(4) -0.047(3) -0.039(3) 0.037(3)
C15 0.066(5) 0.129(7) 0.083(5) -0.077(5) -0.069(4) 0.067(5)
C16 0.093(5) 0.060(4) 0.041(3) -0.009(3) -0.049(3) 0.011(4)
C17 0.068(4) 0.057(4) 0.094(5) -0.041(4) -0.066(4) 0.019(3)

loop_
_atom_type_symbol
_atom_type_description
_atom_type_scat_dispersion_real
_atom_type_scat_dispersion_imag
_atom_type_scat_source
C C 0.0033 0.0016 'International Tables Vol C Tables 4.2.6.8 and 6.1.1.4'
H H 0.0000 0.0000 'International Tables Vol C Tables 4.2.6.8 and 6.1.1.4'
N N 0.0061 0.0033 'International Tables Vol C Tables 4.2.6.8 and 6.1.1.4'
O O 0.0106 0.0060 'International Tables Vol C Tables 4.2.6.8 and 6.1.1.4'
P P 0.1023 0.0942 'International Tables Vol C Tables 4.2.6.8 and 6.1.1.4'
Zr Zr -2.9673 0.5597 'International Tables Vol C Tables 4.2.6.8 and 6.1.1.4'

loop_
_geom_angle_atom_site_label_1
_geom_angle_atom_site_label_2
_geom_angle_atom_site_label_3
_geom_angle
_geom_angle_site_symmetry_1
_geom_angle_site_symmetry_3
_geom_angle_publ_flag
O1 Zr N1 81.90(8) . . ?
O1 Zr N2 142.72(9) . . ?
O1 Zr C1 155.98(11) . . ?
O1 Zr C56 98.38(10) . . ?
O2 Zr O1 97.13(8) . . ?
O2 Zr N1 155.26(9) . . ?
O2 Zr N2 84.78(8) . . ?
O2 Zr C1 106.28(10) . . ?
O2 Zr C56 93.01(10) . . ?
N1 Zr C56 111.63(11) . . ?
N2 Zr N1 81.50(9) . . ?
N2 Zr C1 38.27(11) . . ?
N2 Zr C56 118.75(11) . . ?
C1 Zr N1 74.60(11) . . ?
C1 Zr C56 85.90(12) . . ?
N1 P1 C4 112.93(13) . . ?
N1 P1 C18 111.24(13) . . ?
N1 P1 C24 112.84(14) . . ?
C4 P1 C18 105.01(14) . . ?
C4 P1 C24 106.65(13) . . ?
C18 P1 C24 107.70(14) . . ?
N2 P2 C30 116.24(13) . . ?
N2 P2 C44 107.72(14) . . ?
N2 P2 C50 112.56(14) . . ?
C30 P2 C44 106.84(14) . . ?
C30 P2 C50 106.15(13) . . ?
C44 P2 C50 106.84(14) . . ?
C5 O1 Zr 140.47(19) . . ?
C31 O2 Zr 139.62(18) . . ?
P1 N1 Zr 124.73(14) . . ?
C3 N1 Zr 114.98(19) . . ?
C3 N1 P1 117.6(2) . . ?
P2 N2 Zr 124.29(15) . . ?
C1 N2 Zr 71.40(17) . . ?
C1 N2 P2 131.7(2) . . ?
C58 C57 C56 122.5(3) . . ?
C58 C57 C62 116.9(3) . . ?
C62 C57 C56 120.5(3) . . ?
Zr C1 H1 116.7 . . ?
N2 C1 Zr 70.33(17) . . ?
N2 C1 H1 116.7 . . ?
N2 C1 C2 111.9(3) . . ?
C2 C1 Zr 116.1(2) . . ?
C2 C1 H1 116.7 . . ?
C1 C2 H2A 110.1 . . ?
C1 C2 H2B 110.1 . . ?
H2A C2 H2B 108.4 . . ?
C3 C2 C1 108.0(3) . . ?
C3 C2 H2A 110.1 . . ?
C3 C2 H2B 110.1 . . ?
N1 C3 C2 111.5(3) . . ?
N1 C3 H3A 109.3 . . ?
N1 C3 H3B 109.3 . . ?
C2 C3 H3A 109.3 . . ?
C2 C3 H3B 109.3 . . ?
H3A C3 H3B 108.0 . . ?
C5 C4 P1 119.6(2) . . ?
C9 C4 P1 118.8(2) . . ?
C9 C4 C5 121.6(3) . . ?
O1 C5 C4 119.4(3) . . ?
O1 C5 C6 121.8(3) . . ?
C4 C5 C6 118.8(2) . . ?
C5 C6 C10 122.0(2) . . ?
C7 C6 C5 116.9(3) . . ?
C7 C6 C10 121.1(3) . . ?
C6 C7 H7 117.5 . . ?
C6 C7 C8 124.9(3) . . ?
C8 C7 H7 117.5 . . ?
C7 C8 C14A 124.2(5) . . ?
C7 C8 C14 119.5(3) . . ?
C9 C8 C7 117.0(3) . . ?
C9 C8 C14A 118.5(5) . . ?
C9 C8 C14 123.4(3) . . ?
C4 C9 H9 119.6 . . ?
C8 C9 C4 120.7(3) . . ?
C8 C9 H9 119.6 . . ?
C6 C10 C11 109.1(3) . . ?
C12 C10 C6 109.9(3) . . ?
C12 C10 C11 110.0(3) . . ?
C13 C10 C6 113.1(2) . . ?
C13 C10 C11 107.5(3) . . ?
C13 C10 C12 107.1(3) . . ?
C10 C11 H11A 109.5 . . ?
C10 C11 H11B 109.5 . . ?
C10 C11 H11C 109.5 . . ?
H11A C11 H11B 109.5 . . ?
H11A C11 H11C 109.5 . . ?
H11B C11 H11C 109.5 . . ?
C10 C12 H12A 109.5 . . ?
C10 C12 H12B 109.5 . . ?
C10 C12 H12C 109.5 . . ?
H12A C12 H12B 109.5 . . ?
H12A C12 H12C 109.5 . . ?
H12B C12 H12C 109.5 . . ?
C10 C13 H13A 109.5 . . ?
C10 C13 H13B 109.5 . . ?
C10 C13 H13C 109.5 . . ?
H13A C13 H13B 109.5 . . ?
H13A C13 H13C 109.5 . . ?
H13B C13 H13C 109.5 . . ?
C19 C18 P1 116.0(2) . . ?
C23 C18 P1 124.7(2) . . ?
C23 C18 C19 119.1(3) . . ?
C18 C19 H19 120.1 . . ?
C20 C19 C18 119.9(3) . . ?
C20 C19 H19 120.1 . . ?
C19 C20 H20 119.9 . . ?
C19 C20 C21 120.2(3) . . ?
C21 C20 H20 119.9 . . ?
C20 C21 H21 119.9 . . ?
C22 C21 C20 120.1(3) . . ?
C22 C21 H21 119.9 . . ?
C21 C22 H22 119.7 . . ?
C21 C22 C23 120.6(4) . . ?
C23 C22 H22 119.7 . . ?
C18 C23 H23 120.0 . . ?
C22 C23 C18 120.0(3) . . ?
C22 C23 H23 120.0 . . ?
C25 C24 P1 120.2(3) . . ?
C25 C24 C29 119.7(3) . . ?
C29 C24 P1 120.1(3) . . ?
C24 C25 H25 119.8 . . ?
C24 C25 C26 120.3(4) . . ?
C26 C25 H25 119.8 . . ?
C25 C26 H26 120.2 . . ?
C27 C26 C25 119.7(5) . . ?
C27 C26 H26 120.2 . . ?
C26 C27 H27 119.7 . . ?
C28 C27 C26 120.7(4) . . ?
C28 C27 H27 119.7 . . ?
C27 C28 H28 119.7 . . ?
C27 C28 C29 120.5(5) . . ?
C29 C28 H28 119.7 . . ?
C24 C29 C28 119.1(4) . . ?
C24 C29 H29 120.5 . . ?
C28 C29 H29 120.5 . . ?
C31 C30 P2 120.0(2) . . ?
C31 C30 C35 120.5(3) . . ?
C35 C30 P2 119.3(2) . . ?
O2 C31 C30 119.7(3) . . ?
O2 C31 C32 121.4(2) . . ?
C30 C31 C32 118.9(2) . . ?
C31 C32 C36 121.8(2) . . ?
C33 C32 C31 117.5(3) . . ?
C33 C32 C36 120.7(3) . . ?
C32 C33 H33 117.8 . . ?
C32 C33 C34 124.5(3) . . ?
C34 C33 H33 117.8 . . ?
C33 C34 C40 119.9(3) . . ?
C35 C34 C33 117.0(3) . . ?
C35 C34 C40 123.1(3) . . ?
C30 C35 H35 119.2 . . ?
C34 C35 C30 121.5(3) . . ?
C34 C35 H35 119.2 . . ?
C37 C36 C32 112.1(2) . . ?
C37 C36 C38 107.4(3) . . ?
C37 C36 C39 107.0(3) . . ?
C38 C36 C32 109.1(2) . . ?
C38 C36 C39 110.2(3) . . ?
C39 C36 C32 111.0(3) . . ?
C36 C37 H37A 109.5 . . ?
C36 C37 H37B 109.5 . . ?
C36 C37 H37C 109.5 . . ?
H37A C37 H37B 109.5 . . ?
H37A C37 H37C 109.5 . . ?
H37B C37 H37C 109.5 . . ?
C36 C38 H38A 109.5 . . ?
C36 C38 H38B 109.5 . . ?
C36 C38 H38C 109.5 . . ?
H38A C38 H38B 109.5 . . ?
H38A C38 H38C 109.5 . . ?
H38B C38 H38C 109.5 . . ?
C36 C39 H39A 109.5 . . ?
C36 C39 H39B 109.5 . . ?
C36 C39 H39C 109.5 . . ?
H39A C39 H39B 109.5 . . ?
H39A C39 H39C 109.5 . . ?
H39B C39 H39C 109.5 . . ?
C41 C40 C34 109.5(2) . . ?
C41 C40 C42 109.6(3) . . ?
C41 C40 C43 108.3(3) . . ?
C42 C40 C34 109.1(2) . . ?
C43 C40 C34 111.3(3) . . ?
C43 C40 C42 108.9(3) . . ?
C40 C41 H41A 109.5 . . ?
C40 C41 H41B 109.5 . . ?
C40 C41 H41C 109.5 . . ?
H41A C41 H41B 109.5 . . ?
H41A C41 H41C 109.5 . . ?
H41B C41 H41C 109.5 . . ?
C40 C42 H42A 109.5 . . ?
C40 C42 H42B 109.5 . . ?
C40 C42 H42C 109.5 . . ?
H42A C42 H42B 109.5 . . ?
H42A C42 H42C 109.5 . . ?
H42B C42 H42C 109.5 . . ?
C40 C43 H43A 109.5 . . ?
C40 C43 H43B 109.5 . . ?
C40 C43 H43C 109.5 . . ?
H43A C43 H43B 109.5 . . ?
H43A C43 H43C 109.5 . . ?
H43B C43 H43C 109.5 . . ?
C45 C44 P2 121.1(2) . . ?
C49 C44 P2 119.7(2) . . ?
C49 C44 C45 119.2(3) . . ?
C44 C45 H45 119.8 . . ?
C46 C45 C44 120.4(3) . . ?
C46 C45 H45 119.8 . . ?
C45 C46 H46 120.0 . . ?
C47 C46 C45 120.0(3) . . ?
C47 C46 H46 120.0 . . ?
C46 C47 H47 120.0 . . ?
C46 C47 C48 119.9(3) . . ?
C48 C47 H47 120.0 . . ?
C47 C48 H48 119.8 . . ?
C47 C48 C49 120.4(4) . . ?
C49 C48 H48 119.8 . . ?
C44 C49 C48 120.0(3) . . ?
C44 C49 H49 120.0 . . ?
C48 C49 H49 120.0 . . ?
C51 C50 P2 119.2(2) . . ?
C51 C50 C55 118.7(3) . . ?
C55 C50 P2 122.1(2) . . ?
C50 C51 H51 119.3 . . ?
C50 C51 C52 121.4(3) . . ?
C52 C51 H51 119.3 . . ?
C51 C52 H52 120.3 . . ?
C53 C52 C51 119.4(3) . . ?
C53 C52 H52 120.3 . . ?
C52 C53 H53 119.8 . . ?
C52 C53 C54 120.4(3) . . ?
C54 C53 H53 119.8 . . ?
C53 C54 H54 120.1 . . ?
C55 C54 C53 119.8(4) . . ?
C55 C54 H54 120.1 . . ?
C50 C55 C54 120.3(3) . . ?
C50 C55 H55 119.9 . . ?
C54 C55 H55 119.9 . . ?
Zr C56 H56A 108.0 . . ?
Zr C56 H56B 108.0 . . ?
C57 C56 Zr 117.0(2) . . ?
C57 C56 H56A 108.0 . . ?
C57 C56 H56B 108.0 . . ?
H56A C56 H56B 107.3 . . ?
C57 C58 H58 119.1 . . ?
C59 C58 C57 121.8(3) . . ?
C59 C58 H58 119.1 . . ?
C58 C59 H59 119.9 . . ?
C58 C59 C60 120.2(4) . . ?
C60 C59 H59 119.9 . . ?
C59 C60 H60 120.5 . . ?
C61 C60 C59 119.0(4) . . ?
C61 C60 H60 120.5 . . ?
C60 C61 H61 119.6 . . ?
C62 C61 C60 120.8(3) . . ?
C62 C61 H61 119.6 . . ?
C57 C62 H62 119.4 . . ?
C61 C62 C57 121.2(3) . . ?
C61 C62 H62 119.4 . . ?
C17A C14A C8 108.9(8) . . ?
C17A C14A C16A 109.5 . . ?
C17A C14A C15A 109.5 . . ?
C16A C14A C8 111.0(9) . . ?
C16A C14A C15A 109.5 . . ?
C15A C14A C8 108.6(8) . . ?
C14A C17A H17A 109.5 . . ?
C14A C17A H17B 109.5 . . ?
C14A C17A H17C 109.5 . . ?
H17A C17A H17B 109.5 . . ?
H17A C17A H17C 109.5 . . ?
H17B C17A H17C 109.5 . . ?
C14A C16A H16A 109.5 . . ?
C14A C16A H16B 109.5 . . ?
C14A C16A H16C 109.5 . . ?
H16A C16A H16B 109.5 . . ?
H16A C16A H16C 109.5 . . ?
H16B C16A H16C 109.5 . . ?
C14A C15A H15A 109.5 . . ?
C14A C15A H15B 109.5 . . ?
C14A C15A H15C 109.5 . . ?
H15A C15A H15B 109.5 . . ?
H15A C15A H15C 109.5 . . ?
H15B C15A H15C 109.5 . . ?
C15 C14 C8 110.0(3) . . ?
C15 C14 C16 109.5 . . ?
C15 C14 C17 109.5 . . ?
C16 C14 C8 110.7(3) . . ?
C17 C14 C8 107.7(3) . . ?
C17 C14 C16 109.5 . . ?
C14 C15 H15D 109.5 . . ?
C14 C15 H15E 109.5 . . ?
C14 C15 H15F 109.5 . . ?
H15D C15 H15E 109.5 . . ?
H15D C15 H15F 109.5 . . ?
H15E C15 H15F 109.5 . . ?
C14 C16 H16D 109.5 . . ?
C14 C16 H16E 109.5 . . ?
C14 C16 H16F 109.5 . . ?
H16D C16 H16E 109.5 . . ?
H16D C16 H16F 109.5 . . ?
H16E C16 H16F 109.5 . . ?
C14 C17 H17D 109.5 . . ?
C14 C17 H17E 109.5 . . ?
C14 C17 H17F 109.5 . . ?
H17D C17 H17E 109.5 . . ?
H17D C17 H17F 109.5 . . ?
H17E C17 H17F 109.5 . . ?

loop_
_geom_bond_atom_site_label_1
_geom_bond_atom_site_label_2
_geom_bond_distance
_geom_bond_site_symmetry_2
_geom_bond_publ_flag
Zr O1 2.0717(19) . ?
Zr O2 2.064(2) . ?
Zr N1 2.248(3) . ?
Zr N2 2.193(2) . ?
Zr C1 2.207(4) . ?
Zr C56 2.282(3) . ?
P1 N1 1.593(2) . ?
P1 C4 1.790(3) . ?
P1 C18 1.803(3) . ?
P1 C24 1.807(3) . ?
P2 N2 1.583(2) . ?
P2 C30 1.789(3) . ?
P2 C44 1.801(3) . ?
P2 C50 1.809(3) . ?
O1 C5 1.339(3) . ?
O2 C31 1.342(3) . ?
N1 C3 1.455(4) . ?
N2 C1 1.442(4) . ?
C57 C56 1.484(4) . ?
C57 C58 1.398(5) . ?
C57 C62 1.404(4) . ?
C1 H1 1.0000 . ?
C1 C2 1.536(5) . ?
C2 H2A 0.9900 . ?
C2 H2B 0.9900 . ?
C2 C3 1.493(5) . ?
C3 H3A 0.9900 . ?
C3 H3B 0.9900 . ?
C4 C5 1.403(4) . ?
C4 C9 1.400(4) . ?
C5 C6 1.423(4) . ?
C6 C7 1.392(4) . ?
C6 C10 1.529(4) . ?
C7 H7 0.9500 . ?
C7 C8 1.398(5) . ?
C8 C9 1.379(4) . ?
C8 C14A 1.562(10) . ?
C8 C14 1.550(4) . ?
C9 H9 0.9500 . ?
C10 C11 1.537(4) . ?
C10 C12 1.527(5) . ?
C10 C13 1.520(4) . ?
C11 H11A 0.9800 . ?
C11 H11B 0.9800 . ?
C11 H11C 0.9800 . ?
C12 H12A 0.9800 . ?
C12 H12B 0.9800 . ?
C12 H12C 0.9800 . ?
C13 H13A 0.9800 . ?
C13 H13B 0.9800 . ?
C13 H13C 0.9800 . ?
C18 C19 1.399(4) . ?
C18 C23 1.390(4) . ?
C19 H19 0.9500 . ?
C19 C20 1.377(5) . ?
C20 H20 0.9500 . ?
C20 C21 1.387(6) . ?
C21 H21 0.9500 . ?
C21 C22 1.361(6) . ?
C22 H22 0.9500 . ?
C22 C23 1.382(5) . ?
C23 H23 0.9500 . ?
C24 C25 1.385(5) . ?
C24 C29 1.393(5) . ?
C25 H25 0.9500 . ?
C25 C26 1.388(5) . ?
C26 H26 0.9500 . ?
C26 C27 1.374(8) . ?
C27 H27 0.9500 . ?
C27 C28 1.366(8) . ?
C28 H28 0.9500 . ?
C28 C29 1.396(6) . ?
C29 H29 0.9500 . ?
C30 C31 1.408(4) . ?
C30 C35 1.410(4) . ?
C31 C32 1.419(4) . ?
C32 C33 1.387(4) . ?
C32 C36 1.541(4) . ?
C33 H33 0.9500 . ?
C33 C34 1.403(4) . ?
C34 C35 1.368(4) . ?
C34 C40 1.538(4) . ?
C35 H35 0.9500 . ?
C36 C37 1.527(4) . ?
C36 C38 1.536(4) . ?
C36 C39 1.537(4) . ?
C37 H37A 0.9800 . ?
C37 H37B 0.9800 . ?
C37 H37C 0.9800 . ?
C38 H38A 0.9800 . ?
C38 H38B 0.9800 . ?
C38 H38C 0.9800 . ?
C39 H39A 0.9800 . ?
C39 H39B 0.9800 . ?
C39 H39C 0.9800 . ?
C40 C41 1.536(4) . ?
C40 C42 1.537(4) . ?
C40 C43 1.537(4) . ?
C41 H41A 0.9800 . ?
C41 H41B 0.9800 . ?
C41 H41C 0.9800 . ?
C42 H42A 0.9800 . ?
C42 H42B 0.9800 . ?
C42 H42C 0.9800 . ?
C43 H43A 0.9800 . ?
C43 H43B 0.9800 . ?
C43 H43C 0.9800 . ?
C44 C45 1.390(4) . ?
C44 C49 1.381(4) . ?
C45 H45 0.9500 . ?
C45 C46 1.383(5) . ?
C46 H46 0.9500 . ?
C46 C47 1.370(5) . ?
C47 H47 0.9500 . ?
C47 C48 1.382(5) . ?
C48 H48 0.9500 . ?
C48 C49 1.382(5) . ?
C49 H49 0.9500 . ?
C50 C51 1.373(4) . ?
C50 C55 1.385(4) . ?
C51 H51 0.9500 . ?
C51 C52 1.389(4) . ?
C52 H52 0.9500 . ?
C52 C53 1.358(5) . ?
C53 H53 0.9500 . ?
C53 C54 1.387(5) . ?
C54 H54 0.9500 . ?
C54 C55 1.386(5) . ?
C55 H55 0.9500 . ?
C56 H56A 0.9900 . ?
C56 H56B 0.9900 . ?
C58 H58 0.9500 . ?
C58 C59 1.371(5) . ?
C59 H59 0.9500 . ?
C59 C60 1.392(5) . ?
C60 H60 0.9500 . ?
C60 C61 1.377(6) . ?
C61 H61 0.9500 . ?
C61 C62 1.375(5) . ?
C62 H62 0.9500 . ?
C14A C17A 1.5382 . ?
C14A C16A 1.5387 . ?
C14A C15A 1.5391 . ?
C17A H17A 0.9800 . ?
C17A H17B 0.9800 . ?
C17A H17C 0.9800 . ?
C16A H16A 0.9800 . ?
C16A H16B 0.9800 . ?
C16A H16C 0.9800 . ?
C15A H15A 0.9800 . ?
C15A H15B 0.9800 . ?
C15A H15C 0.9800 . ?
C14 C15 1.5381 . ?
C14 C16 1.5384 . ?
C14 C17 1.5383 . ?
C15 H15D 0.9800 . ?
C15 H15E 0.9800 . ?
C15 H15F 0.9800 . ?
C16 H16D 0.9800 . ?
C16 H16E 0.9800 . ?
C16 H16F 0.9800 . ?
C17 H17D 0.9800 . ?
C17 H17E 0.9800 . ?
C17 H17F 0.9800 . ?

loop_
_geom_torsion_atom_site_label_1
_geom_torsion_atom_site_label_2
_geom_torsion_atom_site_label_3
_geom_torsion_atom_site_label_4
_geom_torsion
_geom_torsion_site_symmetry_1
_geom_torsion_site_symmetry_2
_geom_torsion_site_symmetry_3
_geom_torsion_site_symmetry_4
_geom_torsion_publ_flag
Zr O1 C5 C4 -44.5(4) . . . . ?
Zr O1 C5 C6 135.1(3) . . . . ?
Zr O2 C31 C30 38.8(4) . . . . ?
Zr O2 C31 C32 -141.6(2) . . . . ?
Zr N1 C3 C2 36.2(3) . . . . ?
Zr N2 C1 C2 111.1(2) . . . . ?
Zr C1 C2 C3 30.7(3) . . . . ?
P1 N1 C3 C2 -161.5(2) . . . . ?
P1 C4 C5 O1 -3.7(3) . . . . ?
P1 C4 C5 C6 176.7(2) . . . . ?
P1 C4 C9 C8 -178.2(2) . . . . ?
P1 C18 C19 C20 175.1(3) . . . . ?
P1 C18 C23 C22 -174.3(3) . . . . ?
P1 C24 C25 C26 177.7(3) . . . . ?
P1 C24 C29 C28 -178.2(3) . . . . ?
P2 N2 C1 Zr 119.8(3) . . . . ?
P2 N2 C1 C2 -129.1(3) . . . . ?
P2 C30 C31 O2 4.0(4) . . . . ?
P2 C30 C31 C32 -175.7(2) . . . . ?
P2 C30 C35 C34 177.3(2) . . . . ?
P2 C44 C45 C46 175.8(3) . . . . ?
P2 C44 C49 C48 -176.1(3) . . . . ?
P2 C50 C51 C52 177.5(3) . . . . ?
P2 C50 C55 C54 -178.4(4) . . . . ?
O1 C5 C6 C7 -176.9(3) . . . . ?
O1 C5 C6 C10 4.1(4) . . . . ?
O2 C31 C32 C33 178.1(3) . . . . ?
O2 C31 C32 C36 -0.7(4) . . . . ?
N1 P1 C4 C5 38.6(2) . . . . ?
N1 P1 C4 C9 -142.08(17) . . . . ?
N1 P1 C18 C19 50.2(3) . . . . ?
N1 P1 C18 C23 -134.7(3) . . . . ?
N1 P1 C24 C25 -106.8(3) . . . . ?
N1 P1 C24 C29 70.4(3) . . . . ?
N2 P2 C30 C31 -33.3(3) . . . . ?
N2 P2 C30 C35 149.9(2) . . . . ?
N2 P2 C44 C45 164.9(3) . . . . ?
N2 P2 C44 C49 -17.4(3) . . . . ?
N2 P2 C50 C51 -63.1(3) . . . . ?
N2 P2 C50 C55 114.2(3) . . . . ?
N2 C1 C2 C3 -47.4(4) . . . . ?
C57 C58 C59 C60 0.5(6) . . . . ?
C1 C2 C3 N1 -42.2(4) . . . . ?
C4 P1 N1 Zr -37.9(2) . . . . ?
C4 P1 N1 C3 161.7(2) . . . . ?
C4 P1 C18 C19 -72.3(2) . . . . ?
C4 P1 C18 C23 102.8(3) . . . . ?
C4 P1 C24 C25 17.8(3) . . . . ?
C4 P1 C24 C29 -165.0(3) . . . . ?
C4 C5 C6 C7 2.7(4) . . . . ?
C4 C5 C6 C10 -176.4(2) . . . . ?
C5 C4 C9 C8 1.1(3) . . . . ?
C5 C6 C7 C8 -1.4(5) . . . . ?
C5 C6 C10 C11 -62.8(4) . . . . ?
C5 C6 C10 C12 57.9(4) . . . . ?
C5 C6 C10 C13 177.6(3) . . . . ?
C6 C7 C8 C9 -0.1(5) . . . . ?
C6 C7 C8 C14A 173.0(5) . . . . ?
C6 C7 C8 C14 -179.3(3) . . . . ?
C7 C6 C10 C11 118.2(3) . . . . ?
C7 C6 C10 C12 -121.1(3) . . . . ?
C7 C6 C10 C13 -1.4(4) . . . . ?
C7 C8 C9 C4 0.3(4) . . . . ?
C7 C8 C14A C17A 123.2(6) . . . . ?
C7 C8 C14A C16A 2.7(7) . . . . ?
C7 C8 C14A C15A -117.7(6) . . . . ?
C7 C8 C14 C15 176.7(3) . . . . ?
C7 C8 C14 C16 55.5(4) . . . . ?
C7 C8 C14 C17 -64.1(4) . . . . ?
C9 C4 C5 O1 177.0(2) . . . . ?
C9 C4 C5 C6 -2.6(3) . . . . ?
C9 C8 C14A C17A -63.8(7) . . . . ?
C9 C8 C14A C16A 175.6(6) . . . . ?
C9 C8 C14A C15A 55.3(7) . . . . ?
C9 C8 C14 C15 -2.4(4) . . . . ?
C9 C8 C14 C16 -123.6(3) . . . . ?
C9 C8 C14 C17 116.8(3) . . . . ?
C10 C6 C7 C8 177.6(3) . . . . ?
C18 P1 N1 Zr -155.70(16) . . . . ?
C18 P1 N1 C3 43.9(3) . . . . ?
C18 P1 C4 C5 159.99(18) . . . . ?
C18 P1 C4 C9 -20.70(19) . . . . ?
C18 P1 C24 C25 130.1(3) . . . . ?
C18 P1 C24 C29 -52.7(3) . . . . ?
C18 C19 C20 C21 -0.4(5) . . . . ?
C19 C18 C23 C22 0.6(5) . . . . ?
C19 C20 C21 C22 0.7(6) . . . . ?
C20 C21 C22 C23 -0.4(6) . . . . ?
C21 C22 C23 C18 -0.3(6) . . . . ?
C23 C18 C19 C20 -0.3(5) . . . . ?
C24 P1 N1 Zr 83.1(2) . . . . ?
C24 P1 N1 C3 -77.2(3) . . . . ?
C24 P1 C4 C5 -85.9(2) . . . . ?
C24 P1 C4 C9 93.42(18) . . . . ?
C24 P1 C18 C19 174.3(2) . . . . ?
C24 P1 C18 C23 -10.6(3) . . . . ?
C24 C25 C26 C27 0.5(6) . . . . ?
C25 C24 C29 C28 -1.0(5) . . . . ?
C25 C26 C27 C28 -0.9(7) . . . . ?
C26 C27 C28 C29 0.3(7) . . . . ?
C27 C28 C29 C24 0.6(6) . . . . ?
C29 C24 C25 C26 0.5(5) . . . . ?
C30 P2 N2 Zr 28.6(2) . . . . ?
C30 P2 N2 C1 -66.6(3) . . . . ?
C30 P2 C44 C45 39.4(3) . . . . ?
C30 P2 C44 C49 -143.0(3) . . . . ?
C30 P2 C50 C51 65.1(3) . . . . ?
C30 P2 C50 C55 -117.6(3) . . . . ?
C30 C31 C32 C33 -2.3(4) . . . . ?
C30 C31 C32 C36 178.9(3) . . . . ?
C31 C30 C35 C34 0.5(4) . . . . ?
C31 C32 C33 C34 2.0(4) . . . . ?
C31 C32 C36 C37 -173.6(3) . . . . ?
C31 C32 C36 C38 67.6(3) . . . . ?
C31 C32 C36 C39 -54.0(4) . . . . ?
C32 C33 C34 C35 -0.4(4) . . . . ?
C32 C33 C34 C40 178.8(3) . . . . ?
C33 C32 C36 C37 7.6(4) . . . . ?
C33 C32 C36 C38 -111.3(3) . . . . ?
C33 C32 C36 C39 127.2(3) . . . . ?
C33 C34 C35 C30 -0.9(4) . . . . ?
C33 C34 C40 C41 54.6(4) . . . . ?
C33 C34 C40 C42 -65.4(4) . . . . ?
C33 C34 C40 C43 174.4(3) . . . . ?
C35 C30 C31 O2 -179.3(3) . . . . ?
C35 C30 C31 C32 1.1(4) . . . . ?
C35 C34 C40 C41 -126.2(3) . . . . ?
C35 C34 C40 C42 113.8(3) . . . . ?
C35 C34 C40 C43 -6.4(4) . . . . ?
C36 C32 C33 C34 -179.1(3) . . . . ?
C40 C34 C35 C30 179.9(3) . . . . ?
C44 P2 N2 Zr -91.17(18) . . . . ?
C44 P2 N2 C1 173.7(3) . . . . ?
C44 P2 C30 C31 87.0(2) . . . . ?
C44 P2 C30 C35 -89.8(2) . . . . ?
C44 P2 C50 C51 178.8(3) . . . . ?
C44 P2 C50 C55 -3.9(3) . . . . ?
C44 C45 C46 C47 0.7(6) . . . . ?
C45 C44 C49 C48 1.6(6) . . . . ?
C45 C46 C47 C48 0.6(7) . . . . ?
C46 C47 C48 C49 -0.8(8) . . . . ?
C47 C48 C49 C44 -0.3(7) . . . . ?
C49 C44 C45 C46 -1.8(5) . . . . ?
C50 P2 N2 Zr 151.32(15) . . . . ?
C50 P2 N2 C1 56.1(3) . . . . ?
C50 P2 C30 C31 -159.3(2) . . . . ?
C50 P2 C30 C35 23.9(3) . . . . ?
C50 P2 C44 C45 -73.9(3) . . . . ?
C50 P2 C44 C49 103.7(3) . . . . ?
C50 C51 C52 C53 1.4(5) . . . . ?
C51 C50 C55 C54 -1.1(6) . . . . ?
C51 C52 C53 C54 -2.1(6) . . . . ?
C52 C53 C54 C55 1.2(8) . . . . ?
C53 C54 C55 C50 0.4(8) . . . . ?
C55 C50 C51 C52 0.1(5) . . . . ?
C56 C57 C58 C59 177.1(3) . . . . ?
C56 C57 C62 C61 -177.5(3) . . . . ?
C58 C57 C56 Zr 106.0(3) . . . . ?
C58 C57 C62 C61 1.3(5) . . . . ?
C58 C59 C60 C61 1.0(6) . . . . ?
C59 C60 C61 C62 -1.4(6) . . . . ?
C60 C61 C62 C57 0.3(6) . . . . ?
C62 C57 C56 Zr -75.3(3) . . . . ?
C62 C57 C58 C59 -1.7(5) . . . . ?
C14A C8 C9 C4 -173.2(4) . . . . ?
C14 C8 C9 C4 179.5(3) . . . . ?

loop_
_platon_squeeze_void_nr
_platon_squeeze_void_average_x
_platon_squeeze_void_average_y
_platon_squeeze_void_average_z
_platon_squeeze_void_volume
_platon_squeeze_void_count_electrons
_platon_squeeze_void_content
1 -0.031 0.500 0.000 807 142 ' '
2 0.042 0.179 0.500 7 0 ' '
3 0.958 0.821 0.500 7 0 ' '

loop_
_smtbx_masks_void_nr
_smtbx_masks_void_average_x
_smtbx_masks_void_average_y
_smtbx_masks_void_average_z
_smtbx_masks_void_volume
_smtbx_masks_void_count_electrons
_smtbx_masks_void_content
1 -0.299 0.500 0.000 808.6 295.4 '6 C6H14'
